data_4325244
loop_
_publ_author_name
'Ren\'e T. Boer\'e'
'Tracey L. Roemmele'
'Xin Yu'

_publ_contact_author_address
;
Department of Chemistry and Biochemistry
University of Lethbridge
Lethbridge, AB Canada
T1K 3M4
;
_publ_contact_author_email boere@uleth.ca
_publ_contact_author_fax +1-403-329-2057
_publ_contact_author_name 'R.T. Boer\'e'
_publ_contact_author_phone +1-403-329-2045
_publ_section_title
;
 Unsymmetrical 1\l3-1,2,4,6-Thiatriazinyls with Aryl and Trifluoromethyl
 Substituents: Synthesis, Crystal Structures, EPR Spectroscopy, and
 Voltammetry
;
_journal_name_full 'Inorganic Chemistry'
_journal_page_first 5123
_journal_page_last 5136
_journal_paper_doi 10.1021/ic2003996
_journal_volume 50
_journal_year 2011
_chemical_formula_moiety 'C10 H10 F3 N3 O'
_chemical_formula_sum 'C10 H10 F3 N3 O'
_chemical_formula_weight 245.21
_chemical_melting_point 315
_chemical_name_common 'MeO/CF3 Imidoyl Amidine'
_chemical_name_systematic
;
 trifluoromethylimidoyl 4-methoxybenzamidine
;
_space_group_IT_number 2
_symmetry_cell_setting triclinic
_symmetry_Int_Tables_number 2
_symmetry_space_group_name_Hall '-P 1'
_symmetry_space_group_name_H-M 'P -1'
_atom_sites_solution_hydrogens geom
_atom_sites_solution_primary direct
_atom_sites_solution_secondary difmap
_audit_creation_method SHELXL-97
_cell_angle_alpha 93.783(2)
_cell_angle_beta 105.567(2)
_cell_angle_gamma 97.335(2)
_cell_formula_units_Z 4
_cell_length_a 9.2967(19)
_cell_length_b 10.538(2)
_cell_length_c 11.787(3)
_cell_measurement_reflns_used 8148
_cell_measurement_temperature 173(2)
_cell_measurement_theta_max 28.60
_cell_measurement_theta_min 2.30
_cell_volume 1097.2(4)
_computing_cell_refinement 'SAINT-Plus (Bruker, 2006)'
_computing_data_collection 'APEX2 (Bruker, 2006)'
_computing_data_reduction SAINT-Plus
_computing_molecular_graphics 'Mercury (Macrae <i>et al.</i>, 2006)'
_computing_publication_material 'publCIF (Westrip, 2007)'
_computing_structure_refinement 'SHELXTL (Sheldrick, 2008)'
_computing_structure_solution 'SHELXS (Sheldrick, 2008)'
_diffrn_ambient_temperature 173(2)
_diffrn_measured_fraction_theta_full 0.996
_diffrn_measured_fraction_theta_max 0.990
_diffrn_measurement_device_type
;
Bruker ApexII CCD area-detector diffractometer
;
_diffrn_measurement_method 'phi and omega scans'
_diffrn_radiation_monochromator graphite
_diffrn_radiation_probe x-ray
_diffrn_radiation_type MoK\a
_diffrn_radiation_wavelength 0.71073
_diffrn_reflns_av_R_equivalents 0.0144
_diffrn_reflns_av_sigmaI/netI 0.0167
_diffrn_reflns_limit_h_max 11
_diffrn_reflns_limit_h_min -11
_diffrn_reflns_limit_k_max 13
_diffrn_reflns_limit_k_min -13
_diffrn_reflns_limit_l_max 15
_diffrn_reflns_limit_l_min -15
_diffrn_reflns_number 12270
_diffrn_reflns_theta_full 25.25
_diffrn_reflns_theta_max 27.00
_diffrn_reflns_theta_min 1.80
_diffrn_source 'fine-focus sealed tube'
_diffrn_source_type 'Bruker D8'
_exptl_absorpt_coefficient_mu 0.134
_exptl_absorpt_correction_T_max 0.7457
_exptl_absorpt_correction_T_min 0.6813
_exptl_absorpt_correction_type multi-scan
_exptl_absorpt_process_details
; 
SADABS (Bruker, 2006)
;
_exptl_crystal_colour colourless
_exptl_crystal_density_diffrn 1.484
_exptl_crystal_description block
_exptl_crystal_F_000 504
_exptl_crystal_size_max 0.45
_exptl_crystal_size_mid 0.37
_exptl_crystal_size_min 0.20
_refine_diff_density_max 0.266
_refine_diff_density_min -0.209
_refine_diff_density_rms 0.036
_refine_ls_extinction_method none
_refine_ls_goodness_of_fit_ref 1.038
_refine_ls_hydrogen_treatment mixed
_refine_ls_matrix_type full
_refine_ls_number_parameters 333
_refine_ls_number_reflns 4750
_refine_ls_number_restraints 6
_refine_ls_restrained_S_all 1.038
_refine_ls_R_factor_all 0.0420
_refine_ls_R_factor_gt 0.0338
_refine_ls_shift/su_max 0.000
_refine_ls_shift/su_mean 0.000
_refine_ls_structure_factor_coef Fsqd
_refine_ls_weighting_details 'calc w=1/[\s^2^(Fo^2^)+(0.0385P)^2^+0.3733P] where P=(Fo^2^+2Fc^2^)/3'
_refine_ls_weighting_scheme calc
_refine_ls_wR_factor_gt 0.0842
_refine_ls_wR_factor_ref 0.0896
_reflns_number_gt 3970
_reflns_number_total 4750
_reflns_threshold_expression >2sigma(I)
_cod_data_source_file ic2003996_si_001_02.cif
_cod_data_source_block 2a_4-CH3OC6H4C(NH2)NC(NH)CF3
_cod_original_sg_symbol_Hall -P1
_cod_database_code 4325244

loop_
_symmetry_equiv_pos_as_xyz
'x, y, z'
'-x, -y, -z'

loop_
_atom_site_label
_atom_site_type_symbol
_atom_site_fract_x
_atom_site_fract_y
_atom_site_fract_z
_atom_site_U_iso_or_equiv
_atom_site_adp_type
_atom_site_occupancy
_atom_site_symmetry_multiplicity
_atom_site_calc_flag
_atom_site_refinement_flags
F1 F 0.12132(10) 0.88755(8) 0.05642(9) 0.0515(3) Uani 1 1 d .
F2 F 0.23989(11) 0.85039(9) 0.23033(8) 0.0529(3) Uani 1 1 d .
F3 F 0.29244(10) 0.76640(9) 0.07814(9) 0.0500(2) Uani 1 1 d .
O1 O 0.36116(11) 0.12627(9) 0.45768(9) 0.0377(2) Uani 1 1 d .
N1 N -0.09989(12) 0.44910(11) 0.14202(10) 0.0288(2) Uani 1 1 d D
H1A H -0.1461(18) 0.5074(15) 0.1009(14) 0.045(5) Uiso 1 1 d D
H1B H -0.1529(17) 0.3861(14) 0.1659(14) 0.041(4) Uiso 1 1 d D
N2 N 0.13123(11) 0.58566(10) 0.17326(9) 0.0259(2) Uani 1 1 d .
N3 N -0.07614(12) 0.67371(12) 0.05557(10) 0.0313(2) Uani 1 1 d D
H3A H -0.0925(18) 0.7471(14) 0.0269(14) 0.041(4) Uiso 1 1 d D
C1 C 0.13006(13) 0.38721(12) 0.26050(11) 0.0252(3) Uani 1 1 d .
C2 C 0.26922(14) 0.43048(12) 0.34251(11) 0.0284(3) Uani 1 1 d .
H2 H 0.3095 0.5193 0.3526 0.034 Uiso 1 1 calc R
C4 C 0.29208(14) 0.21647(12) 0.39532(11) 0.0284(3) Uani 1 1 d .
C5 C 0.15360(15) 0.17130(13) 0.31253(12) 0.0326(3) Uani 1 1 d .
H5 H 0.1143 0.0822 0.3016 0.039 Uiso 1 1 calc R
C6 C 0.07374(14) 0.25577(13) 0.24664(12) 0.0302(3) Uani 1 1 d .
H6 H -0.0210 0.2243 0.1910 0.036 Uiso 1 1 calc R
C3 C 0.35012(14) 0.34672(13) 0.40966(11) 0.0295(3) Uani 1 1 d .
H3 H 0.4449 0.3780 0.4653 0.035 Uiso 1 1 calc R
C7 C 0.04852(13) 0.47915(12) 0.18813(11) 0.0245(3) Uani 1 1 d .
C8 C 0.06265(14) 0.67803(12) 0.11249(11) 0.0256(3) Uani 1 1 d .
C9 C 0.17930(15) 0.79618(13) 0.11987(12) 0.0330(3) Uani 1 1 d .
C10 C 0.49839(17) 0.16942(15) 0.54883(13) 0.0402(3) Uani 1 1 d .
H10A H 0.5744 0.2111 0.5141 0.060 Uiso 1 1 calc R
H10C H 0.5351 0.0957 0.5876 0.060 Uiso 1 1 calc R
H10B H 0.4798 0.2310 0.6073 0.060 Uiso 1 1 calc R
F4 F 0.71138(10) 0.10581(9) 0.15404(10) 0.0531(3) Uani 1 1 d .
F5 F 0.61634(13) 0.10147(10) 0.29989(9) 0.0605(3) Uani 1 1 d .
F6 F 0.50174(10) -0.01231(8) 0.13644(10) 0.0524(3) Uani 1 1 d .
O2 O 0.96937(11) 0.87010(9) 0.38867(10) 0.0429(3) Uani 1 1 d .
N4 N 0.39708(12) 0.45161(12) 0.11818(10) 0.0291(2) Uani 1 1 d D
H4A H 0.3329(17) 0.3826(14) 0.0811(14) 0.039(4) Uiso 1 1 d D
H4B H 0.3641(19) 0.5231(14) 0.1315(15) 0.046(5) Uiso 1 1 d D
N5 N 0.59100(11) 0.32747(10) 0.18651(10) 0.0269(2) Uani 1 1 d .
N6 N 0.36248(13) 0.19370(12) 0.07583(12) 0.0374(3) Uani 1 1 d D
H6A H 0.3292(19) 0.1111(14) 0.0614(15) 0.049(5) Uiso 1 1 d D
C11 C 0.64200(13) 0.55375(12) 0.24036(11) 0.0256(3) Uani 1 1 d .
C12 C 0.75800(15) 0.54285(13) 0.34071(11) 0.0294(3) Uani 1 1 d .
H12 H 0.7619 0.4625 0.3727 0.035 Uiso 1 1 calc R
C13 C 0.86787(15) 0.64668(13) 0.39480(12) 0.0316(3) Uani 1 1 d .
H13 H 0.9451 0.6382 0.4641 0.038 Uiso 1 1 calc R
C14 C 0.86380(15) 0.76337(13) 0.34657(13) 0.0312(3) Uani 1 1 d .
C15 C 0.74660(15) 0.77657(13) 0.24801(13) 0.0339(3) Uani 1 1 d .
H15 H 0.7424 0.8572 0.2166 0.041 Uiso 1 1 calc R
C16 C 0.63647(14) 0.67311(13) 0.19560(12) 0.0300(3) Uani 1 1 d .
H16 H 0.5564 0.6831 0.1287 0.036 Uiso 1 1 calc R
C17 C 0.53600(13) 0.43756(12) 0.17842(11) 0.0249(3) Uani 1 1 d .
C18 C 0.49882(14) 0.21327(12) 0.14149(11) 0.0268(3) Uani 1 1 d .
C19 C 0.58212(15) 0.10180(13) 0.18311(13) 0.0321(3) Uani 1 1 d .
C20 C 1.09908(16) 0.85777(15) 0.48213(15) 0.0438(4) Uani 1 1 d .
H20A H 1.0682 0.8377 0.5529 0.066 Uiso 1 1 calc R
H20B H 1.1694 0.9387 0.4998 0.066 Uiso 1 1 calc R
H20C H 1.1488 0.7883 0.4579 0.066 Uiso 1 1 calc R

loop_
_atom_site_aniso_label
_atom_site_aniso_U_11
_atom_site_aniso_U_22
_atom_site_aniso_U_33
_atom_site_aniso_U_23
_atom_site_aniso_U_13
_atom_site_aniso_U_12
F1 0.0456(5) 0.0345(5) 0.0645(6) 0.0201(4) -0.0038(4) 0.0042(4)
F2 0.0595(6) 0.0383(5) 0.0432(5) -0.0053(4) -0.0071(4) -0.0070(4)
F3 0.0335(5) 0.0409(5) 0.0778(7) 0.0089(5) 0.0226(4) -0.0024(4)
O1 0.0358(5) 0.0300(5) 0.0413(6) 0.0081(4) -0.0002(4) 0.0048(4)
N1 0.0191(5) 0.0325(6) 0.0345(6) 0.0051(5) 0.0073(4) 0.0018(5)
N2 0.0198(5) 0.0267(5) 0.0295(5) 0.0040(4) 0.0038(4) 0.0033(4)
N3 0.0238(5) 0.0337(6) 0.0352(6) 0.0047(5) 0.0036(4) 0.0093(5)
C1 0.0216(6) 0.0282(6) 0.0261(6) 0.0035(5) 0.0082(5) 0.0015(5)
C2 0.0260(6) 0.0253(6) 0.0313(7) 0.0029(5) 0.0059(5) -0.0013(5)
C4 0.0283(6) 0.0291(6) 0.0288(6) 0.0059(5) 0.0088(5) 0.0050(5)
C5 0.0312(7) 0.0250(6) 0.0378(7) 0.0032(5) 0.0063(6) -0.0027(5)
C6 0.0236(6) 0.0317(7) 0.0313(7) 0.0022(5) 0.0044(5) -0.0027(5)
C3 0.0240(6) 0.0315(7) 0.0291(6) 0.0027(5) 0.0024(5) 0.0006(5)
C7 0.0208(6) 0.0289(6) 0.0236(6) -0.0012(5) 0.0072(5) 0.0028(5)
C8 0.0229(6) 0.0279(6) 0.0254(6) 0.0004(5) 0.0053(5) 0.0061(5)
C9 0.0297(7) 0.0277(7) 0.0361(7) 0.0042(5) -0.0003(5) 0.0047(5)
C10 0.0386(8) 0.0382(8) 0.0383(8) 0.0069(6) -0.0011(6) 0.0101(6)
F4 0.0326(5) 0.0370(5) 0.0979(8) 0.0175(5) 0.0262(5) 0.0121(4)
F5 0.0784(7) 0.0573(6) 0.0434(5) 0.0217(5) 0.0036(5) 0.0222(5)
F6 0.0360(5) 0.0241(4) 0.0837(7) 0.0074(4) -0.0036(5) -0.0017(3)
O2 0.0329(5) 0.0293(5) 0.0569(7) -0.0009(5) 0.0014(5) -0.0035(4)
N4 0.0214(5) 0.0285(6) 0.0361(6) 0.0017(5) 0.0055(5) 0.0054(5)
N5 0.0206(5) 0.0249(5) 0.0336(6) 0.0034(4) 0.0055(4) 0.0022(4)
N6 0.0274(6) 0.0284(6) 0.0477(7) 0.0043(5) -0.0025(5) 0.0006(5)
C11 0.0222(6) 0.0267(6) 0.0294(6) 0.0005(5) 0.0099(5) 0.0050(5)
C12 0.0307(7) 0.0277(6) 0.0297(6) 0.0048(5) 0.0079(5) 0.0037(5)
C13 0.0284(6) 0.0335(7) 0.0297(7) 0.0002(5) 0.0045(5) 0.0029(5)
C14 0.0268(6) 0.0264(6) 0.0398(7) -0.0035(5) 0.0109(5) 0.0018(5)
C15 0.0305(7) 0.0236(6) 0.0481(8) 0.0055(6) 0.0100(6) 0.0072(5)
C16 0.0242(6) 0.0294(7) 0.0371(7) 0.0035(5) 0.0075(5) 0.0088(5)
C17 0.0216(6) 0.0286(6) 0.0259(6) 0.0038(5) 0.0089(5) 0.0037(5)
C18 0.0227(6) 0.0267(6) 0.0306(6) 0.0053(5) 0.0071(5) 0.0023(5)
C19 0.0244(6) 0.0274(7) 0.0406(7) 0.0076(6) 0.0038(5) -0.0003(5)
C20 0.0307(7) 0.0420(8) 0.0501(9) -0.0005(7) 0.0038(7) -0.0062(6)

loop_
_atom_type_symbol
_atom_type_description
_atom_type_scat_dispersion_real
_atom_type_scat_dispersion_imag
_atom_type_scat_source
C C 0.0033 0.0016 'International Tables Vol C Tables 4.2.6.8 and 6.1.1.4'
H H 0.0000 0.0000 'International Tables Vol C Tables 4.2.6.8 and 6.1.1.4'
N N 0.0061 0.0033 'International Tables Vol C Tables 4.2.6.8 and 6.1.1.4'
O O 0.0106 0.0060 'International Tables Vol C Tables 4.2.6.8 and 6.1.1.4'
F F 0.0171 0.0103 'International Tables Vol C Tables 4.2.6.8 and 6.1.1.4'

loop_
_exptl_crystal_face_index_h
_exptl_crystal_face_index_k
_exptl_crystal_face_index_l
_exptl_crystal_face_perp_dist
-2.00 -1.00 -2.00 0.1700
1.00 1.00 -2.00 0.2100
-1.00 -1.00 2.00 0.1700
0.00 0.00 1.00 0.1500
1.00 1.00 2.00 0.1500
2.00 1.00 -2.00 0.2000
-1.00 -1.00 -2.00 0.1500
2.00 1.00 -1.00 0.1900
-1.00 0.00 2.00 0.1800
0.00 -1.00 -2.00 0.1600
-1.00 0.00 1.00 0.1800
1.00 0.00 -1.00 0.2200
-1.00 1.00 2.00 0.1600
-2.00 -2.00 -1.00 0.1600
1.00 -1.00 -2.00 0.2000
2.00 -1.00 -2.00 0.2100
-2.00 1.00 2.00 0.1600
0.00 1.00 1.00 0.1000
1.00 -1.00 -1.00 0.1900
-2.00 1.00 1.00 0.1600
2.00 -2.00 -1.00 0.2100
0.00 1.00 0.00 0.0100
0.00 -1.00 0.00 0.1000
2.00 -1.00 1.00 0.2300
-1.00 -2.00 1.00 0.1200
0.00 -1.00 1.00 0.1200

loop_
_geom_angle_atom_site_label_1
_geom_angle_atom_site_label_2
_geom_angle_atom_site_label_3
_geom_angle
C4 O1 C10 117.69(11)
C7 N1 H1A 116.2(11)
C7 N1 H1B 121.7(11)
H1A N1 H1B 120.2(15)
C7 N2 C8 119.94(10)
C8 N3 H3A 111.0(11)
C2 C1 C6 118.25(12)
C2 C1 C7 119.78(11)
C6 C1 C7 121.94(11)
C3 C2 C1 121.31(12)
C3 C2 H2 119.3
C1 C2 H2 119.3
O1 C4 C3 124.52(12)
O1 C4 C5 115.77(12)
C3 C4 C5 119.71(12)
C6 C5 C4 120.03(12)
C6 C5 H5 120.0
C4 C5 H5 120.0
C5 C6 C1 120.98(12)
C5 C6 H6 119.5
C1 C6 H6 119.5
C2 C3 C4 119.70(12)
C2 C3 H3 120.2
C4 C3 H3 120.2
N2 C7 N1 124.93(12)
N2 C7 C1 116.71(10)
N1 C7 C1 118.36(11)
N3 C8 N2 128.71(12)
N3 C8 C9 121.65(12)
N2 C8 C9 109.65(10)
F2 C9 F1 106.69(11)
F2 C9 F3 107.32(11)
F1 C9 F3 106.12(12)
F2 C9 C8 112.18(12)
F1 C9 C8 112.73(11)
F3 C9 C8 111.41(11)
O1 C10 H10A 109.5
O1 C10 H10C 109.5
H10A C10 H10C 109.5
O1 C10 H10B 109.5
H10A C10 H10B 109.5
H10C C10 H10B 109.5
C14 O2 C20 117.57(11)
C17 N4 H4A 119.0(11)
C17 N4 H4B 118.8(11)
H4A N4 H4B 120.1(15)
C17 N5 C18 120.51(11)
C18 N6 H6A 110.2(12)
C12 C11 C16 118.58(12)
C12 C11 C17 119.57(11)
C16 C11 C17 121.66(11)
C13 C12 C11 121.38(12)
C13 C12 H12 119.3
C11 C12 H12 119.3
C12 C13 C14 119.27(12)
C12 C13 H13 120.4
C14 C13 H13 120.4
O2 C14 C13 124.49(13)
O2 C14 C15 115.53(12)
C13 C14 C15 119.98(12)
C16 C15 C14 120.34(13)
C16 C15 H15 119.8
C14 C15 H15 119.8
C15 C16 C11 120.39(12)
C15 C16 H16 119.8
C11 C16 H16 119.8
N5 C17 N4 125.63(12)
N5 C17 C11 115.94(11)
N4 C17 C11 118.41(11)
N6 C18 N5 128.99(12)
N6 C18 C19 121.36(12)
N5 C18 C19 109.64(10)
F5 C19 F6 106.79(11)
F5 C19 F4 106.75(12)
F6 C19 F4 106.02(12)
F5 C19 C18 111.84(12)
F6 C19 C18 112.61(11)
F4 C19 C18 112.40(11)
O2 C20 H20A 109.5
O2 C20 H20B 109.5
H20A C20 H20B 109.5
O2 C20 H20C 109.5
H20A C20 H20C 109.5
H20B C20 H20C 109.5

loop_
_geom_bond_atom_site_label_1
_geom_bond_atom_site_label_2
_geom_bond_distance
F1 C9 1.3372(16)
F2 C9 1.3284(16)
F3 C9 1.3373(17)
O1 C4 1.3604(16)
O1 C10 1.4284(17)
N1 C7 1.3277(16)
N1 H1A 0.890(14)
N1 H1B 0.882(13)
N2 C7 1.3266(16)
N2 C8 1.3683(16)
N3 C8 1.2780(16)
N3 H3A 0.879(13)
C1 C2 1.3914(17)
C1 C6 1.3995(18)
C1 C7 1.4800(17)
C2 C3 1.3833(18)
C2 H2 0.9500
C4 C3 1.3910(18)
C4 C5 1.3944(18)
C5 C6 1.3774(19)
C5 H5 0.9500
C6 H6 0.9500
C3 H3 0.9500
C8 C9 1.5244(18)
C10 H10A 0.9800
C10 H10C 0.9800
C10 H10B 0.9800
F4 C19 1.3316(16)
F5 C19 1.3274(17)
F6 C19 1.3302(16)
O2 C14 1.3629(16)
O2 C20 1.4250(18)
N4 C17 1.3284(16)
N4 H4A 0.885(13)
N4 H4B 0.869(14)
N5 C17 1.3252(16)
N5 C18 1.3684(16)
N6 C18 1.2782(17)
N6 H6A 0.875(14)
C11 C12 1.3928(18)
C11 C16 1.3974(18)
C11 C17 1.4802(17)
C12 C13 1.3857(18)
C12 H12 0.9500
C13 C14 1.389(2)
C13 H13 0.9500
C14 C15 1.392(2)
C15 C16 1.3803(19)
C15 H15 0.9500
C16 H16 0.9500
C18 C19 1.5246(18)
C20 H20A 0.9800
C20 H20B 0.9800
C20 H20C 0.9800

loop_
_geom_hbond_atom_site_label_D
_geom_hbond_atom_site_label_H
_geom_hbond_atom_site_label_A
_geom_hbond_distance_DH
_geom_hbond_distance_HA
_geom_hbond_distance_DA
_geom_hbond_angle_DHA
_geom_hbond_site_symmetry_A
N1 H1A N3 0.890(14) 1.949(16) 2.6448(18) 133.9(14) .
N1 H1B N5 0.882(13) 2.462(15) 3.1832(16) 139.2(14) 1_455
N3 H3A N6 0.879(13) 2.650(15) 3.2342(17) 124.9(13) 2_565
N4 H4B N2 0.869(14) 2.501(16) 3.1869(16) 136.3(14) .
N4 H4A N6 0.885(13) 2.043(15) 2.6928(18) 129.3(14) .
N4 H4A N3 0.885(13) 2.469(15) 3.1934(16) 139.5(13) 2_565

loop_
_geom_torsion_atom_site_label_1
_geom_torsion_atom_site_label_2
_geom_torsion_atom_site_label_3
_geom_torsion_atom_site_label_4
_geom_torsion
C6 C1 C2 C3 -0.49(19)
C7 C1 C2 C3 -178.49(12)
C10 O1 C4 C3 3.79(19)
C10 O1 C4 C5 -176.00(13)
O1 C4 C5 C6 178.80(12)
C3 C4 C5 C6 -1.0(2)
C4 C5 C6 C1 0.6(2)
C2 C1 C6 C5 0.14(19)
C7 C1 C6 C5 178.09(12)
C1 C2 C3 C4 0.1(2)
O1 C4 C3 C2 -179.12(12)
C5 C4 C3 C2 0.7(2)
C8 N2 C7 N1 4.18(19)
C8 N2 C7 C1 -176.67(11)
C2 C1 C7 N2 23.34(17)
C6 C1 C7 N2 -154.58(12)
C2 C1 C7 N1 -157.46(12)
C6 C1 C7 N1 24.62(18)
C7 N2 C8 N3 -6.8(2)
C7 N2 C8 C9 173.59(11)
N3 C8 C9 F2 117.17(14)
N2 C8 C9 F2 -63.17(14)
N3 C8 C9 F1 -3.30(19)
N2 C8 C9 F1 176.35(11)
N3 C8 C9 F3 -122.48(14)
N2 C8 C9 F3 57.17(14)
C16 C11 C12 C13 -1.09(19)
C17 C11 C12 C13 173.91(12)
C11 C12 C13 C14 -1.2(2)
C20 O2 C14 C13 5.5(2)
C20 O2 C14 C15 -174.04(13)
C12 C13 C14 O2 -176.82(13)
C12 C13 C14 C15 2.8(2)
O2 C14 C15 C16 177.69(12)
C13 C14 C15 C16 -1.9(2)
C14 C15 C16 C11 -0.5(2)
C12 C11 C16 C15 1.95(19)
C17 C11 C16 C15 -172.95(12)
C18 N5 C17 N4 -7.37(19)
C18 N5 C17 C11 174.15(11)
C12 C11 C17 N5 -28.86(17)
C16 C11 C17 N5 145.98(12)
C12 C11 C17 N4 152.54(12)
C16 C11 C17 N4 -32.61(17)
C17 N5 C18 N6 9.9(2)
C17 N5 C18 C19 -169.09(11)
N6 C18 C19 F5 -115.49(15)
N5 C18 C19 F5 63.59(14)
N6 C18 C19 F6 4.78(19)
N5 C18 C19 F6 -176.15(12)
N6 C18 C19 F4 124.45(14)
N5 C18 C19 F4 -56.48(15)
